data_7701611
loop_
_publ_author_name
'Zhao, Ming-Yu'
'Zhu, Jian-Nan'
'Li, Peng'
'Li, Wei'
'Cai, Ting'
'Cheng, Fang-Fang'
'Xiong, Wei-Wei'

_publ_section_title
;
 Structural variation of transition metal-organic frameworks using deep
 eutectic solvents with different hydrogen bond donors.
;
_journal_issue 27
_journal_name_full 'Dalton transactions (Cambridge, England : 2003)'
_journal_page_first 10199
_journal_page_last 10209
_journal_paper_doi 10.1039/c9dt01050e
_journal_volume 48
_journal_year 2019
_chemical_formula_moiety '[3(C9 H3 O6) Mn3]-, (C H4 N)+, H2O'
_chemical_formula_sum 'C28 H11 Cl0 Mn3 N O20'
_chemical_formula_weight 846.20
_space_group_crystal_system monoclinic
_space_group_IT_number 13
_space_group_name_Hall '-P 2yc'
_space_group_name_H-M_alt 'P 1 2/c 1'
_atom_sites_solution_hydrogens mixed
_audit_creation_method SHELXL-2016/6
_audit_update_record
;
2019-04-28 deposited with the CCDC.	2019-06-03 downloaded from the CCDC.
;
_cell_angle_alpha 90
_cell_angle_beta 109.652(13)
_cell_angle_gamma 90
_cell_formula_units_Z 2
_cell_length_a 9.7273(11)
_cell_length_b 12.8613(14)
_cell_length_c 14.2241(17)
_cell_measurement_reflns_used 1614
_cell_measurement_temperature 293(2)
_cell_measurement_theta_max 23.4290
_cell_measurement_theta_min 3.1010
_cell_volume 1675.9(4)
_computing_cell_refinement 'CrysAlisPro 1.171.38.41 (Rigaku OD, 2015)'
_computing_data_collection 'CrysAlisPro 1.171.38.41 (Rigaku OD, 2015)'
_computing_data_reduction 'CrysAlisPro 1.171.38.41 (Rigaku OD, 2015)'
_computing_molecular_graphics 'DIAMOND. Version 3.0. Crystal Impact'
_computing_publication_material 'Windows Word 2010'
_computing_structure_refinement 'SHELXL-2016/6 (Sheldrick, 2016)'
_computing_structure_solution 'SHELXL-2016/6 (Sheldrick, 2016)'
_diffrn_ambient_temperature 293(2)
_diffrn_measured_fraction_theta_full 0.999
_diffrn_measured_fraction_theta_max 0.987
_diffrn_measurement_device_type 'Xcalibur, Eos, Gemini'
_diffrn_measurement_method '\w scans'
_diffrn_radiation_type MoK\a
_diffrn_radiation_wavelength 0.71073
_diffrn_reflns_av_R_equivalents 0.0991
_diffrn_reflns_av_unetI/netI 0.1316
_diffrn_reflns_Laue_measured_fraction_full 0.999
_diffrn_reflns_Laue_measured_fraction_max 0.987
_diffrn_reflns_limit_h_max 12
_diffrn_reflns_limit_h_min -12
_diffrn_reflns_limit_k_max 16
_diffrn_reflns_limit_k_min -14
_diffrn_reflns_limit_l_max 17
_diffrn_reflns_limit_l_min -17
_diffrn_reflns_number 11652
_diffrn_reflns_point_group_measured_fraction_full 0.999
_diffrn_reflns_point_group_measured_fraction_max 0.987
_diffrn_reflns_theta_full 25.242
_diffrn_reflns_theta_max 27.000
_diffrn_reflns_theta_min 2.730
_exptl_absorpt_coefficient_mu 1.200
_exptl_absorpt_correction_T_max 1.00000
_exptl_absorpt_correction_T_min 0.73214
_exptl_absorpt_correction_type multi-scan
_exptl_absorpt_process_details 'SCALE3 ABSPACK'
_exptl_crystal_colour colorless
_exptl_crystal_density_diffrn 1.677
_exptl_crystal_description block
_exptl_crystal_F_000 842
_exptl_crystal_size_max 0.21
_exptl_crystal_size_mid 0.18
_exptl_crystal_size_min 0.16
_refine_diff_density_max 0.895
_refine_diff_density_min -0.542
_refine_diff_density_rms 0.138
_refine_ls_extinction_method none
_refine_ls_goodness_of_fit_ref 1.083
_refine_ls_hydrogen_treatment constr
_refine_ls_matrix_type full
_refine_ls_number_parameters 243
_refine_ls_number_reflns 3695
_refine_ls_number_restraints 16
_refine_ls_restrained_S_all 1.210
_refine_ls_R_factor_all 0.1237
_refine_ls_R_factor_gt 0.0830
_refine_ls_shift/su_max 0.001
_refine_ls_shift/su_mean 0.000
_refine_ls_structure_factor_coef Fsqd
_refine_ls_weighting_details 'w=1/[\s^2^(Fo^2^)+(0.0923P)^2^] where P=(Fo^2^+2Fc^2^)/3'
_refine_ls_weighting_scheme calc
_refine_ls_wR_factor_gt 0.1881
_refine_ls_wR_factor_ref 0.2109
_reflns_Friedel_coverage 0.000
_reflns_number_gt 2466
_reflns_number_total 3695
_reflns_threshold_expression 'I > 2\s(I)'
_cod_data_source_file c9dt01050e2.cif
_cod_data_source_block compound-6
_cod_original_sg_symbol_H-M 'P 2/c'
_cod_database_code 7701611
_shelx_shelxl_version_number 2016/6
_shelx_space_group_comment
;
The symmetry employed for this shelxl refinement is uniquely defined
by the following loop, which should always be used as a source of
symmetry information in preference to the above space-group names.
They are only intended as comments.
;

loop_
_space_group_symop_operation_xyz
'x, y, z'
'-x, y, -z+1/2'
'-x, -y, -z'
'x, -y, z-1/2'

loop_
_atom_site_label
_atom_site_type_symbol
_atom_site_fract_x
_atom_site_fract_y
_atom_site_fract_z
_atom_site_U_iso_or_equiv
_atom_site_adp_type
_atom_site_occupancy
_atom_site_site_symmetry_order
_atom_site_calc_flag
_atom_site_refinement_flags_posn
_atom_site_refinement_flags_adp
_atom_site_refinement_flags_occupancy
_atom_site_disorder_assembly
_atom_site_disorder_group
Mn1 Mn 1.000000 0.500000 0.500000 0.0183(4) Uani 1 2 d S . P . .
Mn2 Mn 1.05840(12) 0.72882(9) 0.64903(7) 0.0205(3) Uani 1 1 d . . . . .
C1 C 0.5291(9) 0.4057(7) 0.6214(6) 0.035(2) Uani 1 1 d . . . . .
C2 C 1.0098(8) 0.1024(6) 0.6670(5) 0.0286(18) Uani 1 1 d . . . . .
H4A H 1.015217 0.066290 0.611713 0.034 Uiso 1 1 calc R U . . .
C3 C 0.4118(8) 0.4652(7) 0.6236(5) 0.0292(18) Uani 1 1 d . . . . .
H5A H 0.325262 0.432540 0.620947 0.035 Uiso 1 1 calc R U . . .
C4 C 1.0165(9) 0.2713(6) 0.5782(5) 0.0284(17) Uani 1 1 d . . . . .
C5 C 0.6576(8) 0.4535(7) 0.6255(6) 0.0321(19) Uani 1 1 d . . . . .
H9A H 0.735616 0.413734 0.621923 0.038 Uiso 1 1 calc R U . . .
C6 C 1.0114(9) 0.2104(6) 0.6680(5) 0.0267(18) Uani 1 1 d . . . . .
C7 C 0.6713(8) 0.5608(7) 0.6349(5) 0.0259(18) Uani 1 1 d . . . . .
C8 C 0.4207(7) 0.5707(6) 0.6297(5) 0.0227(16) Uani 1 1 d . . . . .
C9 C 1.000000 0.0482(9) 0.750000 0.028(2) Uani 1 2 d S T P . .
C10 C 0.2915(8) 0.6335(7) 0.6316(5) 0.0250(17) Uani 1 1 d . . . . .
C11 C 0.5506(8) 0.6199(6) 0.6375(5) 0.0263(17) Uani 1 1 d . . . . .
H19A H 0.558161 0.691755 0.644276 0.032 Uiso 1 1 calc R U . . .
C12 C 1.000000 0.2642(8) 0.750000 0.021(2) Uani 1 2 d S T P . .
H21A H 1.000001 0.336517 0.750001 0.026 Uiso 1 2 calc R U P . .
C13 C 1.000000 -0.0693(8) 0.750000 0.028(2) Uani 1 2 d S TU P . .
C14 C 0.8103(8) 0.6116(7) 0.6364(5) 0.0281(18) Uani 1 1 d . . . . .
C15 C 0.5148(12) 0.2931(9) 0.6094(10) 0.067(3) Uani 1 1 d . . . . .
O1 O 0.8783(6) 0.5714(5) 0.5862(5) 0.0448(17) Uani 1 1 d . . . . .
O2 O 0.1712(6) 0.5863(5) 0.6175(4) 0.0319(13) Uani 1 1 d . . . . .
O3 O 0.8526(6) 0.6943(5) 0.6851(4) 0.0362(14) Uani 1 1 d . . . . .
O4 O 1.0264(7) 0.3677(4) 0.5892(4) 0.0422(15) Uani 1 1 d . U . . .
O5 O 1.0119(6) 0.2206(4) 0.5020(3) 0.0303(12) Uani 1 1 d . . . . .
O6 O 0.9545(6) -0.1134(4) 0.8123(4) 0.0369(14) Uani 1 1 d . . . . .
O7 O 0.3026(6) 0.7289(5) 0.6512(4) 0.0363(13) Uani 1 1 d . . . . .
O8 O 0.2544(15) 0.0839(14) 0.5122(13) 0.217(8) Uani 1 1 d D . . . .
H8 H 0.288781 0.027992 0.553775 0.325 Uiso 1 1 d DR U . . .
O9 O 0.3898(12) 0.2552(8) 0.5970(12) 0.145(5) Uani 1 1 d . . . . .
O10 O 0.6176(11) 0.2397(7) 0.6070(10) 0.122(4) Uani 1 1 d . . . . .
N1A N 0.328(3) 0.095(2) 0.0411(19) 0.121(11) Uani 0.25 1 d D . P A 1
N1B N 0.328(3) 0.095(2) 0.0411(19) 0.121(11) Uani 0.25 1 d D . P B 2
C16A C 0.417(7) 0.045(5) 0.138(3) 0.27(3) Uiso 0.25 1 d D U P A 1
C16B C 0.417(7) 0.045(5) 0.138(3) 0.27(3) Uiso 0.25 1 d D U P B 2

loop_
_atom_site_aniso_label
_atom_site_aniso_U_11
_atom_site_aniso_U_22
_atom_site_aniso_U_33
_atom_site_aniso_U_23
_atom_site_aniso_U_13
_atom_site_aniso_U_12
Mn1 0.0300(9) 0.0115(8) 0.0180(7) -0.0001(6) 0.0139(7) -0.0013(6)
Mn2 0.0335(7) 0.0153(6) 0.0183(5) -0.0008(5) 0.0158(5) 0.0001(5)
C1 0.038(5) 0.019(5) 0.047(5) -0.009(4) 0.012(4) -0.002(4)
C2 0.055(5) 0.019(4) 0.014(3) -0.005(3) 0.015(3) 0.001(4)
C3 0.031(4) 0.028(5) 0.029(4) -0.002(4) 0.009(3) -0.004(3)
C4 0.046(5) 0.019(4) 0.022(4) 0.004(3) 0.015(3) -0.001(4)
C5 0.028(4) 0.037(5) 0.030(4) -0.012(4) 0.009(3) 0.003(4)
C6 0.050(5) 0.016(5) 0.020(4) 0.000(3) 0.019(4) -0.003(3)
C7 0.025(4) 0.038(5) 0.018(4) -0.005(4) 0.012(3) 0.000(3)
C8 0.029(4) 0.021(4) 0.019(4) -0.009(3) 0.009(3) -0.003(3)
C9 0.055(7) 0.011(6) 0.018(5) 0.000 0.014(5) 0.000
C10 0.027(4) 0.037(5) 0.016(3) 0.000(3) 0.014(3) 0.004(4)
C11 0.031(4) 0.031(5) 0.019(3) -0.006(3) 0.011(3) -0.005(4)
C12 0.042(6) 0.010(5) 0.012(4) 0.000 0.009(4) 0.000
C13 0.050(6) 0.011(5) 0.022(5) 0.000 0.012(4) 0.000
C14 0.028(4) 0.042(5) 0.016(3) 0.005(4) 0.010(3) 0.001(4)
C15 0.047(7) 0.044(7) 0.109(10) -0.019(7) 0.021(6) 0.002(5)
O1 0.046(4) 0.055(5) 0.050(4) 0.006(3) 0.037(3) 0.014(3)
O2 0.032(3) 0.036(4) 0.031(3) -0.010(3) 0.014(2) -0.007(3)
O3 0.046(3) 0.042(4) 0.024(3) -0.005(3) 0.017(3) -0.018(3)
O4 0.089(4) 0.011(3) 0.031(3) 0.008(2) 0.025(3) -0.006(3)
O5 0.059(4) 0.019(3) 0.018(2) 0.000(2) 0.020(2) -0.001(3)
O6 0.079(4) 0.010(3) 0.034(3) 0.005(2) 0.035(3) 0.003(3)
O7 0.039(3) 0.033(3) 0.043(3) -0.008(3) 0.022(3) 0.002(3)
O8 0.149(12) 0.194(18) 0.30(2) -0.017(15) 0.060(13) 0.018(11)
O9 0.102(8) 0.049(7) 0.298(17) -0.049(9) 0.086(10) -0.028(6)
O10 0.106(8) 0.049(6) 0.211(13) -0.024(7) 0.055(8) 0.019(5)
N1A 0.13(2) 0.10(2) 0.104(18) -0.057(16) -0.004(15) 0.060(16)
N1B 0.13(2) 0.10(2) 0.104(18) -0.057(16) -0.004(15) 0.060(16)

loop_
_atom_type_symbol
_atom_type_description
_atom_type_scat_dispersion_real
_atom_type_scat_dispersion_imag
_atom_type_scat_source
C C 0.0033 0.0016 'International Tables Vol C Tables 4.2.6.8 and 6.1.1.4'
H H 0.0000 0.0000 'International Tables Vol C Tables 4.2.6.8 and 6.1.1.4'
Cl Cl 0.1484 0.1585 'International Tables Vol C Tables 4.2.6.8 and 6.1.1.4'
Mn Mn 0.3368 0.7283 'International Tables Vol C Tables 4.2.6.8 and 6.1.1.4'
N N 0.0061 0.0033 'International Tables Vol C Tables 4.2.6.8 and 6.1.1.4'
O O 0.0106 0.0060 'International Tables Vol C Tables 4.2.6.8 and 6.1.1.4'

loop_
_geom_angle_atom_site_label_1
_geom_angle_atom_site_label_2
_geom_angle_atom_site_label_3
_geom_angle
_geom_angle_site_symmetry_1
_geom_angle_site_symmetry_3
O4 Mn1 O4 180.0 . 3_766
O4 Mn1 O1 88.9(2) . .
O4 Mn1 O1 91.1(2) 3_766 .
O4 Mn1 O1 91.1(2) . 3_766
O4 Mn1 O1 88.9(2) 3_766 3_766
O1 Mn1 O1 180.0 . 3_766
O4 Mn1 O2 92.4(2) . 1_655
O4 Mn1 O2 87.6(2) 3_766 1_655
O1 Mn1 O2 77.1(2) . 1_655
O1 Mn1 O2 102.9(2) 3_766 1_655
O4 Mn1 O2 87.6(2) . 3_666
O4 Mn1 O2 92.4(2) 3_766 3_666
O1 Mn1 O2 102.9(2) . 3_666
O1 Mn1 O2 77.1(2) 3_766 3_666
O2 Mn1 O2 180.0 1_655 3_666
O6 Mn2 O5 86.7(2) 2_766 3_766
O6 Mn2 O2 154.8(2) 2_766 1_655
O5 Mn2 O2 93.5(2) 3_766 1_655
O6 Mn2 O3 87.2(2) 2_766 2_756
O5 Mn2 O3 172.9(2) 3_766 2_756
O2 Mn2 O3 90.4(2) 1_655 2_756
O6 Mn2 O3 89.7(2) 2_766 .
O5 Mn2 O3 106.2(2) 3_766 .
O2 Mn2 O3 114.2(2) 1_655 .
O3 Mn2 O3 77.5(2) 2_756 .
O6 Mn2 O7 98.3(2) 2_766 1_655
O5 Mn2 O7 89.7(2) 3_766 1_655
O2 Mn2 O7 56.6(2) 1_655 1_655
O3 Mn2 O7 87.5(2) 2_756 1_655
O3 Mn2 O7 162.7(2) . 1_655
C5 C1 C3 119.7(8) . .
C5 C1 C15 119.8(8) . .
C3 C1 C15 120.3(8) . .
C6 C2 C9 119.5(7) . .
C6 C2 H4A 120.2 . .
C9 C2 H4A 120.2 . .
C8 C3 C1 121.2(7) . .
C8 C3 H5A 119.4 . .
C1 C3 H5A 119.4 . .
O4 C4 O5 127.1(7) . .
O4 C4 C6 115.5(6) . .
O5 C4 C6 117.3(7) . .
C1 C5 C7 120.2(7) . .
C1 C5 H9A 119.9 . .
C7 C5 H9A 119.9 . .
C2 C6 C12 120.1(7) . .
C2 C6 C4 120.8(7) . .
C12 C6 C4 119.0(7) . .
C5 C7 C11 119.0(7) . .
C5 C7 C14 119.5(7) . .
C11 C7 C14 121.4(8) . .
C3 C8 C11 119.9(7) . .
C3 C8 C10 120.2(7) . .
C11 C8 C10 119.9(7) . .
C2 C9 C2 120.3(10) 2_756 .
C2 C9 C13 119.8(5) 2_756 .
C2 C9 C13 119.8(5) . .
O7 C10 O2 120.5(7) . .
O7 C10 C8 121.4(7) . .
O2 C10 C8 118.0(7) . .
C8 C11 C7 119.9(8) . .
C8 C11 H19A 120.1 . .
C7 C11 H19A 120.1 . .
C6 C12 C6 120.4(10) 2_756 .
C6 C12 H21A 119.8 2_756 .
C6 C12 H21A 119.8 . .
O6 C13 O6 126.1(10) 2_756 .
O6 C13 C9 117.0(5) 2_756 .
O6 C13 C9 117.0(5) . .
O1 C14 O3 122.0(7) . .
O1 C14 C7 117.7(8) . .
O3 C14 C7 120.2(7) . .
O10 C15 O9 122.4(12) . .
O10 C15 C1 120.9(10) . .
O9 C15 C1 116.6(10) . .
C14 O1 Mn1 179.1(6) . .
C10 O2 Mn1 140.8(5) . 1_455
C10 O2 Mn2 93.6(5) . 1_455
Mn1 O2 Mn2 105.3(2) 1_455 1_455
C14 O3 Mn2 132.6(5) . 2_756
C14 O3 Mn2 101.0(5) . .
Mn2 O3 Mn2 98.0(2) 2_756 .
C4 O4 Mn1 138.2(5) . .
C4 O5 Mn2 128.4(5) . 3_766
C13 O6 Mn2 133.2(6) . 2_746
C10 O7 Mn2 89.2(4) . 1_455

loop_
_geom_bond_atom_site_label_1
_geom_bond_atom_site_label_2
_geom_bond_distance
_geom_bond_site_symmetry_2
Mn1 O4 2.085(5) .
Mn1 O4 2.085(5) 3_766
Mn1 O1 2.173(5) .
Mn1 O1 2.173(5) 3_766
Mn1 O2 2.219(5) 1_655
Mn1 O2 2.219(5) 3_666
Mn2 O6 2.117(5) 2_766
Mn2 O5 2.125(5) 3_766
Mn2 O2 2.258(6) 1_655
Mn2 O3 2.267(5) 2_756
Mn2 O3 2.271(5) .
Mn2 O7 2.365(5) 1_655
C1 C5 1.377(11) .
C1 C3 1.384(11) .
C1 C15 1.459(13) .
C2 C6 1.390(11) .
C2 C9 1.401(9) .
C2 H4A 0.9300 .
C3 C8 1.360(11) .
C3 H5A 0.9300 .
C4 O4 1.249(9) .
C4 O5 1.253(9) .
C4 C6 1.513(10) .
C5 C7 1.389(12) .
C5 H9A 0.9300 .
C6 C12 1.392(9) .
C7 C11 1.409(10) .
C7 C14 1.496(10) .
C8 C11 1.384(10) .
C8 C10 1.502(10) .
C9 C13 1.511(15) .
C10 O7 1.254(10) .
C10 O2 1.273(9) .
C11 H19A 0.9300 .
C12 H21A 0.9300 .
C13 O6 1.251(7) 2_756
C13 O6 1.251(7) .
C14 O1 1.238(9) .
C14 O3 1.261(9) .
C15 O10 1.223(13) .
C15 O9 1.266(14) .
O8 H8 0.9200 .
N1A C16A 1.507(7) .
N1B C16B 1.507(7) .

loop_
_geom_torsion_atom_site_label_1
_geom_torsion_atom_site_label_2
_geom_torsion_atom_site_label_3
_geom_torsion_atom_site_label_4
_geom_torsion
_geom_torsion_site_symmetry_1
_geom_torsion_site_symmetry_4
C5 C1 C3 C8 0.1(12) . .
C15 C1 C3 C8 -176.7(9) . .
C3 C1 C5 C7 1.9(12) . .
C15 C1 C5 C7 178.8(9) . .
C9 C2 C6 C12 -1.4(11) . .
C9 C2 C6 C4 -177.8(6) . .
O4 C4 C6 C2 -175.8(8) . .
O5 C4 C6 C2 3.4(11) . .
O4 C4 C6 C12 7.7(10) . .
O5 C4 C6 C12 -173.0(6) . .
C1 C5 C7 C11 -1.7(11) . .
C1 C5 C7 C14 -178.3(7) . .
C1 C3 C8 C11 -2.4(11) . .
C1 C3 C8 C10 179.7(7) . .
C6 C2 C9 C2 0.7(5) . 2_756
C6 C2 C9 C13 -179.3(5) . .
C3 C8 C10 O7 169.8(7) . .
C11 C8 C10 O7 -8.2(10) . .
C3 C8 C10 O2 -6.7(10) . .
C11 C8 C10 O2 175.3(6) . .
C3 C8 C11 C7 2.5(10) . .
C10 C8 C11 C7 -179.5(6) . .
C5 C7 C11 C8 -0.5(10) . .
C14 C7 C11 C8 176.0(6) . .
C2 C6 C12 C6 0.7(5) . 2_756
C4 C6 C12 C6 177.2(8) . 2_756
C2 C9 C13 O6 -162.3(5) 2_756 2_756
C2 C9 C13 O6 17.7(5) . 2_756
C2 C9 C13 O6 17.7(5) 2_756 .
C2 C9 C13 O6 -162.3(5) . .
C5 C7 C14 O1 32.8(10) . .
C11 C7 C14 O1 -143.7(7) . .
C5 C7 C14 O3 -149.4(7) . .
C11 C7 C14 O3 34.2(10) . .
C5 C1 C15 O10 2.9(19) . .
C3 C1 C15 O10 179.8(12) . .
C5 C1 C15 O9 -173.7(12) . .
C3 C1 C15 O9 3.1(18) . .
O7 C10 O2 Mn1 117.3(8) . 1_455
C8 C10 O2 Mn1 -66.1(10) . 1_455
O7 C10 O2 Mn2 -2.4(7) . 1_455
C8 C10 O2 Mn2 174.2(5) . 1_455
O1 C14 O3 Mn2 -111.9(7) . 2_756
C7 C14 O3 Mn2 70.4(9) . 2_756
O1 C14 O3 Mn2 0.0(8) . .
C7 C14 O3 Mn2 -177.8(6) . .
O5 C4 O4 Mn1 15.6(14) . .
C6 C4 O4 Mn1 -165.2(6) . .
O4 C4 O5 Mn2 -25.0(12) . 3_766
C6 C4 O5 Mn2 155.9(5) . 3_766
O6 C13 O6 Mn2 4.2(3) 2_756 2_746
C9 C13 O6 Mn2 -175.8(3) . 2_746
O2 C10 O7 Mn2 2.3(7) . 1_455
C8 C10 O7 Mn2 -174.2(6) . 1_455
